data_2310502
loop_
_publ_author_name
'Twink, L.N.'
'Carpenter, G.B.'

_publ_section_title
;
 The crystal structure of basic tellurium nitrate, Te2 O4 (H N O3)
;
_journal_name_full 'Acta Crystallographica (1,1948-23,1967)'
_journal_page_first 578
_journal_page_last 583
_journal_volume 21
_journal_year 1966
_chemical_formula_sum 'H N O7 Te2'
_chemical_name_systematic '(Te2 O4) (H N O3)'
_space_group_IT_number 62
_symmetry_space_group_name_Hall '-P 2ac 2n'
_symmetry_space_group_name_H-M 'P n m a'
_cell_angle_alpha 90
_cell_angle_beta 90
_cell_angle_gamma 90
_cell_formula_units_Z 4
_cell_length_a 14.547
_cell_length_b 8.77
_cell_length_c 4.446
_cell_volume 567.208
_citation_journal_id_ASTM ACCRA9
_cod_data_source_file Twink_ACCRA9_1966_1065.cif
_cod_data_source_block H1N1O7Te2
_cod_original_cell_volume 567.2083
_cod_original_formula_sum 'H1 N1 O7 Te2'
_cod_database_code 2310502

loop_
_symmetry_equiv_pos_as_xyz
x,y,z
-x+1/2,-y,z+1/2
x+1/2,-y+1/2,-z+1/2
-x,y+1/2,-z
-x,-y,-z
x-1/2,y,-z-1/2
-x-1/2,y-1/2,z-1/2
x,-y-1/2,z

loop_
_atom_site_label
_atom_site_type_symbol
_atom_site_fract_x
_atom_site_fract_y
_atom_site_fract_z
_atom_site_occupancy
_atom_site_U_iso_or_equiv
O3 O-2 0.0917 0.25 0.2241 1 0.0
O1 O-2 0.2106 0.0279 0.411 1 0.0
Te1 Te+4 0.16655 0.06355 0.02001 1 0.0
O5 O-2 0.4662 0.126 0.826 1 0.0
O2 O-2 0.2334 0.25 0.9234 1 0.0
N1 N+5 0.4386 0.25 0.7105 1 0.0
O4 O-2 0.3787 0.25 0.5267 1 0.0
